data_4117926
loop_
_publ_author_name
'Sherzod T. Madrahimov'
'John F. Hartwig'

_publ_section_title
;
 Origins of Enantioselectivity during Allylic Substitution Reactions
 Catalyzed by Metallacyclic Iridium Complexes
;
_journal_name_full 'Journal of the American Chemical Society'
_journal_page_first 8136
_journal_page_last 8147
_journal_paper_doi 10.1021/ja212217j
_journal_volume 134
_journal_year 2012
_chemical_absolute_configuration ad
_chemical_formula_moiety 'C53 H49 Br Ir N O2 P, C6 H6, B F4'
_chemical_formula_sum 'C59 H55 B Br F4 Ir N O2 P'
_chemical_formula_weight 1199.93
_chemical_name_systematic
; 
? 
;
_space_group_IT_number 19
_symmetry_cell_setting orthorhombic
_symmetry_space_group_name_Hall 'P 2ac 2ab'
_symmetry_space_group_name_H-M 'P 21 21 21'
_atom_sites_solution_hydrogens geom
_atom_sites_solution_primary direct
_atom_sites_solution_secondary difmap
_audit_creation_method SHELXL-97
_audit_update_record
; 
2008-08-09   text and data added, srw 
;
_cell_angle_alpha 90.00
_cell_angle_beta 90.00
_cell_angle_gamma 90.00
_cell_formula_units_Z 4
_cell_length_a 11.7247(4)
_cell_length_b 17.6448(6)
_cell_length_c 23.9300(8)
_cell_measurement_reflns_used 6698
_cell_measurement_temperature 193(2)
_cell_measurement_theta_max 22.93
_cell_measurement_theta_min 2.25
_cell_volume 4950.6(3)
_computing_cell_refinement 'SAINT V7.23A (Bruker, 2005)'
_computing_data_collection 'APEX2 V2.0-1 (Bruker, 2004)'
_computing_data_reduction
; 
SAINT V7.23A, XPREP V2005/2, SADABS V2007/4 (Bruker, 2005 & 2007) 
;
_computing_molecular_graphics 'SHELXTL V6.12 (Bruker, 2005)'
_computing_publication_material 'XCIF V6.12 (Bruker, 2005)'
_computing_structure_refinement 'SHELXTL V6.12 (Bruker, 2005)'
_computing_structure_solution 'SHELXTL V6.12 (Bruker, 2005)'
_diffrn_ambient_temperature 193(2)
_diffrn_measured_fraction_theta_full 0.995
_diffrn_measured_fraction_theta_max 0.995
_diffrn_measurement_device 'Bruker Kappa/ApexII CCD'
_diffrn_measurement_method 'profile data from \f and \w scans'
_diffrn_radiation_monochromator graphite
_diffrn_radiation_source 'fine-focus sealed tube'
_diffrn_radiation_type MoK\a
_diffrn_radiation_wavelength 0.71073
_diffrn_radiation_wavelength_id ba42cas
_diffrn_reflns_av_R_equivalents 0.0567
_diffrn_reflns_av_sigmaI/netI 0.0409
_diffrn_reflns_limit_h_max 14
_diffrn_reflns_limit_h_min -14
_diffrn_reflns_limit_k_max 20
_diffrn_reflns_limit_k_min -21
_diffrn_reflns_limit_l_max 28
_diffrn_reflns_limit_l_min -28
_diffrn_reflns_number 61239
_diffrn_reflns_theta_full 25.47
_diffrn_reflns_theta_max 25.47
_diffrn_reflns_theta_min 1.43
_exptl_absorpt_coefficient_mu 3.597
_exptl_absorpt_correction_T_max 0.8512
_exptl_absorpt_correction_T_min 0.4772
_exptl_absorpt_correction_type integration
_exptl_absorpt_process_details 'SHELXTL/XPREP V2005/2 (Bruker, 2005)'
_exptl_crystal_colour colourless
_exptl_crystal_density_diffrn 1.610
_exptl_crystal_description tabular
_exptl_crystal_F_000 2400
_exptl_crystal_id ba42cas
_exptl_crystal_preparation
; 
The data crystal was mounted using oil (Parantone-N, Exxon) to a 
0.3 mm cryo-loop (Hampton Research) with the (3 -3 4) scattering 
planes roughly normal to the spindle axis. 
;
_exptl_crystal_size_max 0.24
_exptl_crystal_size_mid 0.09
_exptl_crystal_size_min 0.05
_refine_diff_density_max 0.731
_refine_diff_density_min -0.593
_refine_diff_density_rms 0.085
_refine_ls_abs_structure_details 'Flack (1983),  4057 Friedels'
_refine_ls_abs_structure_Flack -0.011(6)
_refine_ls_extinction_method none
_refine_ls_goodness_of_fit_ref 1.029
_refine_ls_hydrogen_treatment noref
_refine_ls_matrix_type full
_refine_ls_number_parameters 733
_refine_ls_number_reflns 9133
_refine_ls_number_restraints 609
_refine_ls_restrained_S_all 1.023
_refine_ls_R_factor_all 0.0432
_refine_ls_R_factor_gt 0.0316
_refine_ls_shift/su_max 0.007
_refine_ls_shift/su_mean 0.001
_refine_ls_structure_factor_coef Fsqd
_refine_ls_weighting_details 'calc w=1/[\s^2^(Fo^2^)+(0.0315P)^2^+5.3948P] where P=(Fo^2^+2Fc^2^)/3'
_refine_ls_weighting_scheme calc
_refine_ls_wR_factor_gt 0.0662
_refine_ls_wR_factor_ref 0.0703
_reflns_number_gt 7848
_reflns_number_total 9133
_reflns_threshold_expression >2sigma(I)
_cod_data_source_file ja212217j_si_003.cif
_cod_data_source_block ba42cas
_cod_original_sg_symbol_Hall 'P 2ac 2ab '
_cod_original_sg_symbol_H-M 'P 21 21 21 '
_cod_database_code 4117926

loop_
_symmetry_equiv_pos_as_xyz
'x, y, z'
'-x+1/2, -y, z+1/2'
'-x, y+1/2, -z+1/2'
'x+1/2, -y+1/2, -z'

loop_
_atom_site_label
_atom_site_type_symbol
_atom_site_fract_x
_atom_site_fract_y
_atom_site_fract_z
_atom_site_U_iso_or_equiv
_atom_site_adp_type
_atom_site_occupancy
_atom_site_symmetry_multiplicity
_atom_site_calc_flag
_atom_site_refinement_flags
_atom_site_disorder_assembly
_atom_site_disorder_group
C1 C -0.0866(4) 0.1626(3) 0.2427(2) 0.0273(11) Uani 1 1 d . A .
C2 C -0.0361(5) 0.1130(3) 0.2813(2) 0.0294(13) Uani 1 1 d . . .
H2 H 0.0428 0.1010 0.2789 0.035 Uiso 1 1 calc R . .
C3 C -0.1026(5) 0.0822(3) 0.3225(2) 0.0345(14) Uani 1 1 d . . .
H3 H -0.0695 0.0481 0.3485 0.041 Uiso 1 1 calc R . .
C4 C -0.2185(5) 0.1002(3) 0.3270(2) 0.0341(14) Uani 1 1 d . . .
C5 C -0.2880(5) 0.0692(3) 0.3699(2) 0.0387(15) Uani 1 1 d . . .
H5 H -0.2555 0.0349 0.3960 0.046 Uiso 1 1 calc R . .
C6 C -0.3987(6) 0.0875(4) 0.3742(3) 0.0517(19) Uani 1 1 d . . .
H6 H -0.4441 0.0646 0.4024 0.062 Uiso 1 1 calc R . .
C7 C -0.4484(6) 0.1403(4) 0.3374(3) 0.0449(17) Uani 1 1 d . . .
H7 H -0.5262 0.1543 0.3413 0.054 Uiso 1 1 calc R . .
C8 C -0.3840(5) 0.1707(4) 0.2966(2) 0.0378(14) Uani 1 1 d . . .
H8 H -0.4185 0.2066 0.2723 0.045 Uiso 1 1 calc R . .
C9 C -0.2687(5) 0.1525(3) 0.2877(2) 0.0330(14) Uani 1 1 d . . .
C10 C -0.1997(4) 0.1822(3) 0.2436(2) 0.0299(11) Uani 1 1 d . . .
C11 C -0.2486(5) 0.2341(3) 0.2000(2) 0.0302(12) Uani 1 1 d . . .
C12 C -0.3469(5) 0.2139(3) 0.1676(2) 0.0332(13) Uani 1 1 d . . .
C13 C -0.3953(6) 0.1422(4) 0.1673(3) 0.0447(17) Uani 1 1 d . . .
H13 H -0.3635 0.1038 0.1905 0.054 Uiso 1 1 calc R . .
C14 C -0.4880(6) 0.1251(4) 0.1345(3) 0.0572(19) Uani 1 1 d . . .
H14 H -0.5196 0.0755 0.1353 0.069 Uiso 1 1 calc R . .
C15 C -0.5356(5) 0.1800(5) 0.1002(3) 0.0619(19) Uani 1 1 d . . .
H15 H -0.6005 0.1679 0.0782 0.074 Uiso 1 1 calc R . .
C16 C -0.4920(6) 0.2488(4) 0.0976(3) 0.0547(18) Uani 1 1 d . . .
H16 H -0.5259 0.2853 0.0737 0.066 Uiso 1 1 calc R . .
C17 C -0.3932(5) 0.2699(4) 0.1307(3) 0.0426(16) Uani 1 1 d . . .
C18 C -0.3429(5) 0.3413(3) 0.1268(2) 0.0435(15) Uani 1 1 d . . .
H18 H -0.3786 0.3794 0.1049 0.052 Uiso 1 1 calc R . .
C19 C -0.2442(5) 0.3573(3) 0.1537(2) 0.0374(14) Uani 1 1 d . . .
H19 H -0.2078 0.4050 0.1489 0.045 Uiso 1 1 calc R . .
C20 C -0.1970(4) 0.3020(3) 0.1885(2) 0.0331(13) Uani 1 1 d . A .
C21 C 0.0592(5) 0.2836(3) 0.3305(2) 0.0359(15) Uani 1 1 d . A .
H21A H 0.0439 0.2279 0.3319 0.043 Uiso 1 1 calc R . .
C22 C 0.1637(6) 0.3042(3) 0.3504(2) 0.0407(15) Uani 1 1 d . A .
H22A H 0.2112 0.2609 0.3641 0.049 Uiso 1 1 calc R . .
C23 C 0.1836(6) 0.3786(4) 0.3818(2) 0.0469(16) Uani 1 1 d . . .
H23A H 0.2426 0.3702 0.4108 0.056 Uiso 1 1 calc R . .
H23B H 0.1122 0.3931 0.4012 0.056 Uiso 1 1 calc R . .
C24 C 0.2215(5) 0.4450(4) 0.3440(3) 0.0470(16) Uani 1 1 d . . .
H24A H 0.1942 0.4930 0.3606 0.056 Uiso 1 1 calc R . .
H24B H 0.3058 0.4467 0.3433 0.056 Uiso 1 1 calc R . .
C25 C 0.1787(5) 0.4398(3) 0.2853(2) 0.0367(13) Uani 1 1 d . A .
H25A H 0.2158 0.4765 0.2591 0.044 Uiso 1 1 calc R . .
C26 C 0.0654(5) 0.4236(3) 0.2721(2) 0.0357(14) Uani 1 1 d . A .
H26A H 0.0391 0.4505 0.2376 0.043 Uiso 1 1 calc R . .
C27 C -0.0282(6) 0.4142(3) 0.3143(3) 0.0504(17) Uani 1 1 d . . .
H27A H -0.1005 0.4322 0.2975 0.060 Uiso 1 1 calc R . .
H27B H -0.0114 0.4470 0.3468 0.060 Uiso 1 1 calc R . .
C28 C -0.0460(5) 0.3322(4) 0.3354(2) 0.0436(15) Uani 1 1 d . . .
H28A H -0.0699 0.3339 0.3751 0.052 Uiso 1 1 calc R . .
H28B H -0.1086 0.3085 0.3138 0.052 Uiso 1 1 calc R . .
C29 C 0.2007(5) 0.3738(3) 0.1741(2) 0.0314(13) Uani 1 1 d . A .
H29A H 0.1576 0.4220 0.1727 0.038 Uiso 1 1 calc R . .
H29B H 0.2828 0.3866 0.1718 0.038 Uiso 1 1 calc R . .
C30 C 0.1693(5) 0.3272(3) 0.1221(2) 0.0290(11) Uani 1 1 d . A .
H30A H 0.2327 0.2908 0.1142 0.035 Uiso 1 1 calc R . .
C31 C 0.1583(5) 0.3813(3) 0.07292(19) 0.0260(11) Uani 1 1 d . . .
C32 C 0.2496(6) 0.3917(4) 0.0373(2) 0.0467(17) Uani 1 1 d . . .
H32 H 0.3164 0.3620 0.0421 0.056 Uiso 1 1 calc R . .
C33 C 0.2454(7) 0.4452(4) -0.0057(3) 0.061(2) Uani 1 1 d . . .
H33 H 0.3085 0.4521 -0.0301 0.073 Uiso 1 1 calc R . .
C34 C 0.1471(7) 0.4882(4) -0.0121(3) 0.055(2) Uani 1 1 d . . .
H34 H 0.1427 0.5245 -0.0413 0.066 Uiso 1 1 calc R . .
C35 C 0.0574(6) 0.4788(3) 0.0229(3) 0.0433(16) Uani 1 1 d . . .
H35 H -0.0093 0.5086 0.0181 0.052 Uiso 1 1 calc R . .
C36 C 0.0624(5) 0.4259(3) 0.0659(2) 0.0357(14) Uani 1 1 d . . .
H36 H -0.0005 0.4204 0.0905 0.043 Uiso 1 1 calc R . .
C37 C -0.0937(5) 0.2120(4) 0.0815(3) 0.0427(16) Uani 1 1 d . . .
H37A H -0.1131 0.1933 0.0441 0.064 Uiso 1 1 calc R . .
H37B H -0.1430 0.2550 0.0909 0.064 Uiso 1 1 calc R . .
H37C H -0.1048 0.1714 0.1089 0.064 Uiso 1 1 calc R . .
C38 C 0.0296(5) 0.2372(3) 0.0823(2) 0.0329(13) Uani 1 1 d . A .
H38A H 0.0376 0.2723 0.0497 0.039 Uiso 1 1 calc R . .
C39 C 0.1095(4) 0.1720(3) 0.0701(2) 0.0314(12) Uani 1 1 d . . .
C40 C 0.1771(5) 0.1747(4) 0.0230(2) 0.0424(13) Uani 1 1 d . . .
H40 H 0.1792 0.2199 0.0015 0.051 Uiso 1 1 calc R . .
C41 C 0.2419(5) 0.1131(4) 0.0064(3) 0.0491(17) Uani 1 1 d . . .
H41 H 0.2873 0.1163 -0.0264 0.059 Uiso 1 1 calc R . .
C42 C 0.2410(6) 0.0478(4) 0.0369(3) 0.0502(17) Uani 1 1 d . . .
H42 H 0.2837 0.0049 0.0252 0.060 Uiso 1 1 calc R . .
C43 C 0.1777(7) 0.0454(4) 0.0843(3) 0.0595(19) Uani 1 1 d . . .
H43 H 0.1784 0.0008 0.1066 0.071 Uiso 1 1 calc R . .
C44 C 0.1111(6) 0.1074(3) 0.1011(3) 0.0486(18) Uani 1 1 d . . .
H44 H 0.0669 0.1042 0.1342 0.058 Uiso 1 1 calc R . .
C45 C 0.2526(5) 0.2116(4) 0.2388(3) 0.0328(19) Uani 0.781(2) 1 d PDU A 1
H45A H 0.2185 0.2021 0.2742 0.039 Uiso 0.781(2) 1 calc PR A 1
H45B H 0.2299 0.1829 0.2071 0.039 Uiso 0.781(2) 1 calc PR A 1
C46 C 0.3359(6) 0.2677(4) 0.2335(3) 0.0333(14) Uani 0.781(2) 1 d PDU A 1
H46 H 0.3695 0.2767 0.1980 0.040 Uiso 0.781(2) 1 calc PR A 1
C47 C 0.3707(5) 0.3106(4) 0.2794(3) 0.0362(16) Uani 0.781(2) 1 d PDU A 1
H47A H 0.3789 0.2779 0.3133 0.043 Uiso 0.781(2) 1 calc PR A 1
C48 C 0.4627(4) 0.3710(3) 0.2782(2) 0.0424(15) Uani 0.781(2) 1 d PGDU A 1
C49 C 0.5248(5) 0.3853(3) 0.32655(18) 0.0544(15) Uani 0.781(2) 1 d PGDU A 1
C50 C 0.6123(5) 0.4385(4) 0.3259(2) 0.0626(18) Uani 0.781(2) 1 d PGDU A 1
H50 H 0.6548 0.4483 0.3589 0.075 Uiso 0.781(2) 1 calc PR A 1
C51 C 0.6376(5) 0.4773(3) 0.2769(3) 0.0613(19) Uani 0.781(2) 1 d PGDU A 1
H51 H 0.6974 0.5137 0.2764 0.074 Uiso 0.781(2) 1 calc PR A 1
C52 C 0.5755(5) 0.4630(3) 0.2285(2) 0.0545(19) Uani 0.781(2) 1 d PGDU A 1
H52 H 0.5928 0.4895 0.1951 0.065 Uiso 0.781(2) 1 calc PR A 1
C53 C 0.4880(5) 0.4098(3) 0.22923(18) 0.0521(18) Uani 0.781(2) 1 d PGDU A 1
H53 H 0.4455 0.4000 0.1962 0.063 Uiso 0.781(2) 1 calc PR A 1
Br1 Br 0.49742(9) 0.33772(6) 0.39577(4) 0.0620(3) Uani 0.781(2) 1 d PDU A 1
P1 P 0.02680(12) 0.27756(8) 0.19890(6) 0.0253(3) Uani 1 1 d . A .
Ir1 Ir 0.170200(15) 0.322564(10) 0.252823(8) 0.02571(6) Uani 1 1 d D . .
N1 N 0.0644(4) 0.2836(2) 0.13274(18) 0.0268(10) Uani 1 1 d . . .
O1 O -0.0915(3) 0.3212(2) 0.21294(14) 0.0305(8) Uani 1 1 d . . .
O2 O -0.0146(3) 0.19079(19) 0.20066(14) 0.0285(8) Uani 1 1 d . . .
C54 C 0.6979(4) 0.6889(4) 0.9815(3) 0.106(4) Uani 1 1 d G . .
H54 H 0.7685 0.6629 0.9852 0.127 Uiso 1 1 calc R . .
C55 C 0.5980(5) 0.6558(3) 1.0010(2) 0.079(3) Uani 1 1 d G . .
H55 H 0.6003 0.6072 1.0181 0.095 Uiso 1 1 calc R . .
C56 C 0.4948(4) 0.6938(3) 0.9956(2) 0.073(2) Uani 1 1 d G . .
H56 H 0.4265 0.6712 1.0090 0.088 Uiso 1 1 calc R . .
C57 C 0.4914(5) 0.7649(3) 0.9706(2) 0.087(3) Uani 1 1 d G . .
H57 H 0.4208 0.7908 0.9669 0.104 Uiso 1 1 calc R . .
C58 C 0.5913(7) 0.7979(3) 0.9511(2) 0.091(3) Uani 1 1 d G . .
H58 H 0.5890 0.8465 0.9340 0.109 Uiso 1 1 calc R . .
C59 C 0.6945(5) 0.7599(4) 0.9565(3) 0.102(3) Uani 1 1 d G . .
H59 H 0.7628 0.7826 0.9431 0.123 Uiso 1 1 calc R . .
B1 B 0.7794(7) 0.5652(5) 0.1181(4) 0.0667(19) Uani 0.603(9) 1 d PDU B 1
F1 F 0.8450(8) 0.5247(4) 0.1554(4) 0.081(2) Uani 0.603(9) 1 d PDU B 1
F2 F 0.8478(7) 0.5848(5) 0.0735(3) 0.088(2) Uani 0.603(9) 1 d PDU B 1
F3 F 0.6906(8) 0.5209(6) 0.0990(5) 0.068(2) Uani 0.603(9) 1 d PDU B 1
F4 F 0.7347(8) 0.6292(5) 0.1421(4) 0.083(2) Uani 0.603(9) 1 d PDU B 1
C60 C 0.2462(14) 0.2158(9) 0.2218(12) 0.033(3) Uani 0.219(2) 1 d PDU A 2
H60A H 0.2381 0.2432 0.1878 0.040 Uiso 0.219(2) 1 calc PR A 2
H60B H 0.2062 0.1695 0.2270 0.040 Uiso 0.219(2) 1 calc PR A 2
C61 C 0.3163(11) 0.2435(7) 0.2638(8) 0.035(3) Uani 0.219(2) 1 d PDU A 2
H61 H 0.3230 0.2151 0.2973 0.042 Uiso 0.219(2) 1 calc PR A 2
C62 C 0.3771(9) 0.3106(9) 0.2591(7) 0.039(3) Uani 0.219(2) 1 d PDU A 2
H62A H 0.4142 0.3156 0.2216 0.047 Uiso 0.219(2) 1 calc PR A 2
C63 C 0.4488(15) 0.3466(8) 0.3050(5) 0.047(2) Uani 0.219(2) 1 d PGDU A 2
C64 C 0.5173(16) 0.4082(9) 0.2913(6) 0.054(2) Uani 0.219(2) 1 d PGDU A 2
C65 C 0.6009(17) 0.4327(10) 0.3283(7) 0.060(3) Uani 0.219(2) 1 d PGDU A 2
H65 H 0.6477 0.4748 0.3190 0.073 Uiso 0.219(2) 1 calc PR A 2
C66 C 0.6159(17) 0.3957(12) 0.3791(6) 0.063(3) Uani 0.219(2) 1 d PGDU A 2
H66 H 0.6730 0.4125 0.4044 0.075 Uiso 0.219(2) 1 calc PR A 2
C67 C 0.5474(18) 0.3342(11) 0.3928(5) 0.063(3) Uani 0.219(2) 1 d PGDU A 2
H67 H 0.5577 0.3089 0.4275 0.075 Uiso 0.219(2) 1 calc PR A 2
C68 C 0.4639(17) 0.3096(9) 0.3557(6) 0.056(3) Uani 0.219(2) 1 d PGDU A 2
H68 H 0.4171 0.2675 0.3651 0.067 Uiso 0.219(2) 1 calc PR A 2
Br2 Br 0.4960(3) 0.4681(2) 0.22722(14) 0.0596(11) Uani 0.219(2) 1 d PDU A 2
B2 B 0.7690(10) 0.5675(6) 0.1242(5) 0.070(2) Uani 0.397(9) 1 d PDU B 2
F5 F 0.6694(11) 0.5317(10) 0.1086(7) 0.065(3) Uani 0.397(9) 1 d PDU B 2
F6 F 0.8584(10) 0.5424(8) 0.0921(6) 0.089(3) Uani 0.397(9) 1 d PDU B 2
F7 F 0.7555(13) 0.6447(6) 0.1199(6) 0.075(3) Uani 0.397(9) 1 d PDU B 2
F8 F 0.7905(11) 0.5501(7) 0.1793(4) 0.072(3) Uani 0.397(9) 1 d PDU B 2

loop_
_atom_site_aniso_label
_atom_site_aniso_U_11
_atom_site_aniso_U_22
_atom_site_aniso_U_33
_atom_site_aniso_U_23
_atom_site_aniso_U_13
_atom_site_aniso_U_12
C1 0.036(3) 0.023(2) 0.023(3) -0.002(3) 0.000(3) -0.0038(19)
C2 0.027(3) 0.025(3) 0.036(3) -0.004(2) -0.003(2) 0.000(2)
C3 0.043(4) 0.026(3) 0.034(3) 0.001(3) -0.004(3) -0.002(3)
C4 0.045(4) 0.022(3) 0.035(3) -0.005(2) -0.001(3) -0.006(3)
C5 0.050(4) 0.032(3) 0.034(3) 0.001(3) 0.014(3) -0.005(3)
C6 0.059(5) 0.052(4) 0.044(4) -0.001(3) 0.019(4) -0.019(4)
C7 0.033(4) 0.059(5) 0.043(4) -0.007(3) 0.006(3) 0.000(3)
C8 0.035(3) 0.045(4) 0.034(3) -0.003(3) 0.002(3) 0.003(3)
C9 0.038(3) 0.028(3) 0.034(3) -0.004(2) 0.006(3) -0.004(3)
C10 0.033(3) 0.023(2) 0.033(3) -0.005(3) -0.008(2) -0.001(2)
C11 0.028(3) 0.031(3) 0.032(3) 0.002(3) 0.004(2) 0.002(2)
C12 0.029(3) 0.044(3) 0.026(3) -0.001(2) -0.005(3) 0.010(3)
C13 0.038(4) 0.052(4) 0.044(4) -0.006(3) -0.006(3) -0.007(3)
C14 0.051(4) 0.065(5) 0.055(4) -0.004(4) -0.008(4) -0.015(4)
C15 0.038(4) 0.090(6) 0.057(4) -0.006(5) -0.015(3) -0.015(4)
C16 0.033(4) 0.082(5) 0.049(4) 0.002(4) -0.004(3) 0.010(4)
C17 0.035(4) 0.060(4) 0.033(4) -0.003(3) 0.000(3) 0.011(3)
C18 0.044(4) 0.045(4) 0.041(3) 0.007(3) -0.009(3) 0.013(3)
C19 0.042(4) 0.031(3) 0.039(3) 0.003(3) 0.002(3) 0.010(3)
C20 0.032(3) 0.037(3) 0.030(3) -0.008(2) 0.001(2) 0.004(2)
C21 0.054(4) 0.034(3) 0.020(3) -0.002(3) 0.003(3) -0.014(3)
C22 0.054(4) 0.041(4) 0.027(3) 0.004(2) 0.001(3) -0.005(3)
C23 0.056(4) 0.047(4) 0.037(3) -0.005(3) 0.005(3) -0.006(4)
C24 0.044(4) 0.044(4) 0.053(4) -0.015(3) 0.000(3) -0.008(3)
C25 0.049(4) 0.021(3) 0.040(3) -0.002(2) 0.003(3) -0.001(3)
C26 0.043(4) 0.023(3) 0.041(3) -0.008(2) -0.003(3) 0.004(2)
C27 0.053(4) 0.043(4) 0.054(4) -0.014(3) 0.002(3) 0.000(3)
C28 0.041(3) 0.056(4) 0.033(3) -0.009(3) 0.008(3) -0.004(3)
C29 0.036(3) 0.033(3) 0.025(3) 0.006(2) -0.001(2) -0.006(2)
C30 0.030(3) 0.024(3) 0.033(3) -0.002(2) 0.002(3) 0.004(3)
C31 0.035(3) 0.022(2) 0.021(2) -0.004(2) 0.005(3) 0.000(3)
C32 0.063(4) 0.042(4) 0.035(4) 0.006(3) 0.015(3) 0.016(3)
C33 0.080(5) 0.067(5) 0.036(4) 0.011(4) 0.021(4) 0.015(4)
C34 0.087(6) 0.043(4) 0.033(3) 0.015(3) 0.008(4) 0.007(4)
C35 0.052(4) 0.042(4) 0.036(4) 0.005(3) -0.011(3) 0.004(3)
C36 0.039(3) 0.036(3) 0.033(3) 0.000(3) -0.003(3) -0.004(3)
C37 0.045(4) 0.051(4) 0.032(3) -0.012(3) -0.008(3) 0.000(3)
C38 0.044(4) 0.035(3) 0.020(3) -0.002(2) -0.009(3) -0.003(3)
C39 0.037(3) 0.031(3) 0.027(3) -0.007(3) -0.002(2) -0.005(3)
C40 0.042(3) 0.049(3) 0.036(3) -0.003(3) -0.002(3) 0.000(4)
C41 0.040(4) 0.066(5) 0.041(4) -0.005(3) 0.006(3) 0.001(3)
C42 0.058(4) 0.040(4) 0.053(4) -0.008(3) 0.008(4) 0.011(3)
C43 0.066(5) 0.045(4) 0.068(5) 0.006(3) 0.016(5) 0.017(4)
C44 0.060(4) 0.040(4) 0.046(4) 0.002(3) 0.025(3) 0.012(3)
C45 0.032(3) 0.034(3) 0.033(5) 0.001(3) -0.014(3) 0.006(2)
C46 0.030(3) 0.037(3) 0.034(3) -0.003(3) -0.007(3) 0.005(3)
C47 0.035(3) 0.038(3) 0.035(3) -0.004(3) -0.002(3) 0.008(3)
C48 0.040(3) 0.045(3) 0.042(3) -0.009(3) -0.001(3) 0.006(3)
C49 0.051(3) 0.058(3) 0.054(3) -0.012(3) -0.012(3) 0.001(3)
C50 0.052(4) 0.066(4) 0.070(4) -0.012(3) -0.014(3) -0.004(3)
C51 0.045(4) 0.066(4) 0.072(4) -0.013(4) -0.003(3) -0.002(3)
C52 0.039(4) 0.058(4) 0.067(4) -0.003(3) 0.001(3) -0.002(4)
C53 0.048(4) 0.050(4) 0.058(4) 0.003(3) -0.001(3) -0.001(3)
Br1 0.0695(7) 0.0736(7) 0.0430(5) -0.0090(4) -0.0219(5) 0.0099(6)
P1 0.0284(8) 0.0236(7) 0.0238(7) 0.0004(6) -0.0002(6) -0.0004(6)
Ir1 0.03055(9) 0.02418(9) 0.02242(9) -0.00007(11) -0.00179(12) -0.00091(9)
N1 0.035(3) 0.023(2) 0.023(3) -0.0022(19) 0.000(2) -0.001(2)
O1 0.032(2) 0.0259(18) 0.033(2) -0.0032(19) -0.0032(16) 0.0003(18)
O2 0.0277(19) 0.027(2) 0.0309(19) 0.0004(16) 0.0015(16) 0.0014(16)
C54 0.069(6) 0.122(9) 0.127(9) 0.050(7) -0.026(6) -0.021(6)
C55 0.094(7) 0.080(6) 0.063(5) 0.026(5) -0.004(5) -0.009(5)
C56 0.081(6) 0.096(7) 0.042(4) 0.010(4) 0.006(4) -0.002(5)
C57 0.115(8) 0.100(7) 0.046(5) 0.009(5) 0.012(5) 0.039(7)
C58 0.151(10) 0.068(6) 0.054(5) 0.005(4) 0.003(6) -0.009(6)
C59 0.093(8) 0.104(8) 0.109(8) 0.027(6) -0.020(6) -0.038(6)
B1 0.068(4) 0.051(4) 0.081(4) 0.001(3) 0.010(3) -0.015(3)
F1 0.075(5) 0.068(4) 0.100(5) 0.015(4) -0.020(4) -0.027(3)
F2 0.081(4) 0.072(5) 0.110(5) 0.020(4) 0.045(4) 0.005(4)
F3 0.079(4) 0.049(4) 0.078(5) -0.002(3) -0.020(4) -0.012(4)
F4 0.093(5) 0.063(4) 0.094(5) -0.025(4) 0.034(4) -0.017(4)
C60 0.033(6) 0.033(6) 0.034(7) 0.003(6) -0.012(5) 0.009(5)
C61 0.035(5) 0.037(5) 0.033(5) -0.002(5) -0.007(5) 0.010(4)
C62 0.038(5) 0.041(5) 0.038(5) -0.003(5) -0.002(4) 0.006(4)
C63 0.044(4) 0.049(4) 0.047(4) -0.005(4) -0.007(4) 0.004(4)
C64 0.047(4) 0.055(4) 0.059(4) -0.007(3) -0.005(3) -0.001(3)
C65 0.052(5) 0.064(5) 0.066(5) -0.011(4) -0.011(4) -0.002(4)
C66 0.060(5) 0.069(5) 0.059(5) -0.011(5) -0.017(5) 0.003(4)
C67 0.064(6) 0.069(5) 0.055(5) -0.010(5) -0.020(5) 0.005(5)
C68 0.058(5) 0.063(5) 0.047(5) -0.005(5) -0.019(5) 0.005(5)
Br2 0.063(2) 0.0503(19) 0.066(2) 0.0057(15) 0.0046(17) -0.0058(19)
B2 0.073(4) 0.053(4) 0.085(4) 0.002(4) 0.006(4) -0.015(4)
F5 0.061(5) 0.052(5) 0.082(6) -0.002(5) -0.006(5) -0.008(4)
F6 0.079(5) 0.080(5) 0.108(5) 0.003(5) 0.020(4) -0.006(5)
F7 0.104(6) 0.041(4) 0.081(6) 0.000(4) 0.021(5) -0.021(4)
F8 0.073(6) 0.069(5) 0.075(5) 0.005(4) -0.011(4) -0.028(5)

loop_
_atom_type_symbol
_atom_type_description
_atom_type_scat_dispersion_real
_atom_type_scat_dispersion_imag
_atom_type_scat_source
C C 0.0033 0.0016 'International Tables Vol C Tables 4.2.6.8 and 6.1.1.4'
H H 0.0000 0.0000 'International Tables Vol C Tables 4.2.6.8 and 6.1.1.4'
B B 0.0013 0.0007 'International Tables Vol C Tables 4.2.6.8 and 6.1.1.4'
N N 0.0061 0.0033 'International Tables Vol C Tables 4.2.6.8 and 6.1.1.4'
O O 0.0106 0.0060 'International Tables Vol C Tables 4.2.6.8 and 6.1.1.4'
F F 0.0171 0.0103 'International Tables Vol C Tables 4.2.6.8 and 6.1.1.4'
P P 0.1023 0.0942 'International Tables Vol C Tables 4.2.6.8 and 6.1.1.4'
Br Br -0.2901 2.4595 'International Tables Vol C Tables 4.2.6.8 and 6.1.1.4'
Ir Ir -1.4442 7.9887 'International Tables Vol C Tables 4.2.6.8 and 6.1.1.4'

loop_
_exptl_crystal_face_index_h
_exptl_crystal_face_index_k
_exptl_crystal_face_index_l
_exptl_crystal_face_perp_dist
1.00 0.00 1.00 0.0500
-1.00 0.00 -1.00 0.0400
0.00 0.00 1.00 0.0300
0.00 0.00 -1.00 0.0200
0.00 1.00 0.00 0.1200
0.00 -1.00 0.00 0.1200
1.00 -2.00 1.00 0.0900
-2.00 -1.00 -1.00 0.0500

loop_
_geom_angle_atom_site_label_1
_geom_angle_atom_site_label_2
_geom_angle_atom_site_label_3
_geom_angle
C10 C1 O2 120.3(5)
C10 C1 C2 123.6(5)
O2 C1 C2 116.0(4)
C3 C2 C1 118.7(5)
C3 C2 H2 120.6
C1 C2 H2 120.6
C2 C3 C4 121.3(6)
C2 C3 H3 119.4
C4 C3 H3 119.4
C3 C4 C5 121.7(6)
C3 C4 C9 119.3(6)
C5 C4 C9 118.9(6)
C6 C5 C4 121.2(6)
C6 C5 H5 119.4
C4 C5 H5 119.4
C5 C6 C7 120.7(6)
C5 C6 H6 119.6
C7 C6 H6 119.6
C8 C7 C6 119.0(6)
C8 C7 H7 120.5
C6 C7 H7 120.5
C7 C8 C9 124.0(6)
C7 C8 H8 118.0
C9 C8 H8 118.0
C8 C9 C10 124.9(6)
C8 C9 C4 116.0(5)
C10 C9 C4 119.0(5)
C1 C10 C9 117.9(5)
C1 C10 C11 120.7(5)
C9 C10 C11 121.3(4)
C20 C11 C12 117.6(5)
C20 C11 C10 120.3(5)
C12 C11 C10 122.1(5)
C13 C12 C17 118.1(5)
C13 C12 C11 123.9(5)
C17 C12 C11 117.9(5)
C14 C13 C12 121.7(7)
C14 C13 H13 119.1
C12 C13 H13 119.1
C13 C14 C15 120.2(7)
C13 C14 H14 119.9
C15 C14 H14 119.9
C16 C15 C14 121.0(6)
C16 C15 H15 119.5
C14 C15 H15 119.5
C15 C16 C17 121.3(6)
C15 C16 H16 119.3
C17 C16 H16 119.3
C18 C17 C12 120.2(6)
C18 C17 C16 122.2(6)
C12 C17 C16 117.6(6)
C19 C18 C17 121.2(5)
C19 C18 H18 119.4
C17 C18 H18 119.4
C18 C19 C20 118.5(6)
C18 C19 H19 120.7
C20 C19 H19 120.7
C11 C20 C19 123.7(5)
C11 C20 O1 121.0(5)
C19 C20 O1 115.3(5)
C22 C21 C28 123.7(5)
C22 C21 Ir1 72.8(3)
C28 C21 Ir1 110.3(4)
C22 C21 H21A 114.2
C28 C21 H21A 114.2
Ir1 C21 H21A 114.2
C21 C22 C23 122.5(6)
C21 C22 Ir1 73.7(3)
C23 C22 Ir1 111.3(4)
C21 C22 H22A 114.2
C23 C22 H22A 114.2
Ir1 C22 H22A 114.2
C22 C23 C24 113.9(5)
C22 C23 H23A 108.8
C24 C23 H23A 108.8
C22 C23 H23B 108.8
C24 C23 H23B 108.8
H23A C23 H23B 107.7
C25 C24 C23 114.1(5)
C25 C24 H24A 108.7
C23 C24 H24A 108.7
C25 C24 H24B 108.7
C23 C24 H24B 108.7
H24A C24 H24B 107.6
C26 C25 C24 123.0(5)
C26 C25 Ir1 71.6(3)
C24 C25 Ir1 113.7(4)
C26 C25 H25A 113.9
C24 C25 H25A 113.9
Ir1 C25 H25A 113.9
C25 C26 C27 124.5(5)
C25 C26 Ir1 71.6(3)
C27 C26 Ir1 117.2(4)
C25 C26 H26A 112.5
C27 C26 H26A 112.5
Ir1 C26 H26A 112.5
C26 C27 C28 115.0(5)
C26 C27 H27A 108.5
C28 C27 H27A 108.5
C26 C27 H27B 108.5
C28 C27 H27B 108.5
H27A C27 H27B 107.5
C21 C28 C27 113.3(5)
C21 C28 H28A 108.9
C27 C28 H28A 108.9
C21 C28 H28B 108.9
C27 C28 H28B 108.9
H28A C28 H28B 107.7
C30 C29 Ir1 116.8(4)
C30 C29 H29A 108.1
Ir1 C29 H29A 108.1
C30 C29 H29B 108.1
Ir1 C29 H29B 108.1
H29A C29 H29B 107.3
N1 C30 C31 112.9(4)
N1 C30 C29 109.9(4)
C31 C30 C29 108.1(4)
N1 C30 H30A 108.6
C31 C30 H30A 108.6
C29 C30 H30A 108.6
C32 C31 C36 118.6(5)
C32 C31 C30 119.7(5)
C36 C31 C30 121.4(5)
C31 C32 C33 121.2(6)
C31 C32 H32 119.4
C33 C32 H32 119.4
C34 C33 C32 118.7(6)
C34 C33 H33 120.7
C32 C33 H33 120.7
C35 C34 C33 120.6(6)
C35 C34 H34 119.7
C33 C34 H34 119.7
C34 C35 C36 120.5(6)
C34 C35 H35 119.8
C36 C35 H35 119.8
C31 C36 C35 120.4(6)
C31 C36 H36 119.8
C35 C36 H36 119.8
C38 C37 H37A 109.5
C38 C37 H37B 109.5
H37A C37 H37B 109.5
C38 C37 H37C 109.5
H37A C37 H37C 109.5
H37B C37 H37C 109.5
C37 C38 C39 111.5(5)
C37 C38 N1 115.3(5)
C39 C38 N1 113.5(4)
C37 C38 H38A 105.2
C39 C38 H38A 105.2
N1 C38 H38A 105.2
C44 C39 C40 117.8(5)
C44 C39 C38 122.8(5)
C40 C39 C38 119.2(5)
C39 C40 C41 121.5(6)
C39 C40 H40 119.2
C41 C40 H40 119.2
C42 C41 C40 120.4(6)
C42 C41 H41 119.8
C40 C41 H41 119.8
C43 C42 C41 118.6(6)
C43 C42 H42 120.7
C41 C42 H42 120.7
C42 C43 C44 121.3(6)
C42 C43 H43 119.4
C44 C43 H43 119.4
C39 C44 C43 120.4(6)
C39 C44 H44 119.8
C43 C44 H44 119.8
C46 C45 Ir1 72.0(4)
C46 C45 H45A 120.0
Ir1 C45 H45A 80.6
C46 C45 H45B 120.0
Ir1 C45 H45B 118.1
H45A C45 H45B 120.0
C47 C46 C45 121.1(7)
C47 C46 Ir1 81.7(4)
C45 C46 Ir1 71.2(4)
C47 C46 H46 119.4
C45 C46 H46 119.4
Ir1 C46 H46 118.4
C46 C47 C48 125.1(6)
C46 C47 Ir1 63.9(4)
C48 C47 Ir1 128.2(5)
C46 C47 H47A 110.6
C48 C47 H47A 110.6
Ir1 C47 H47A 110.6
C49 C48 C53 120.0
C49 C48 C47 119.1(4)
C53 C48 C47 120.9(4)
C48 C49 C50 120.0
C48 C49 Br1 124.1(3)
C50 C49 Br1 115.9(3)
C49 C50 C51 120.0
C49 C50 H50 120.0
C51 C50 H50 120.0
C52 C51 C50 120.0
C52 C51 H51 120.0
C50 C51 H51 120.0
C53 C52 C51 120.0
C53 C52 H52 120.0
C51 C52 H52 120.0
C52 C53 C48 120.0
C52 C53 H53 120.0
C48 C53 H53 120.0
O2 P1 O1 100.86(19)
O2 P1 N1 99.7(2)
O1 P1 N1 113.4(2)
O2 P1 Ir1 122.96(14)
O1 P1 Ir1 110.53(14)
N1 P1 Ir1 109.06(17)
C29 Ir1 C45 99.8(3)
C29 Ir1 C60 89.8(9)
C45 Ir1 C60 11.0(8)
C29 Ir1 C26 86.3(2)
C45 Ir1 C26 171.2(3)
C60 Ir1 C26 168.3(4)
C29 Ir1 C25 84.6(2)
C45 Ir1 C25 149.6(2)
C60 Ir1 C25 153.6(5)
C26 Ir1 C25 36.8(2)
C29 Ir1 C46 81.5(2)
C45 Ir1 C46 36.8(2)
C60 Ir1 C46 37.4(5)
C26 Ir1 C46 151.7(2)
C25 Ir1 C46 116.2(2)
C29 Ir1 C61 104.0(6)
C45 Ir1 C61 29.0(4)
C60 Ir1 C61 36.4(4)
C26 Ir1 C61 155.2(4)
C25 Ir1 C61 120.7(4)
C46 Ir1 C61 22.6(5)
C29 Ir1 P1 76.59(15)
C45 Ir1 P1 85.83(17)
C60 Ir1 P1 79.0(4)
C26 Ir1 P1 89.35(15)
C25 Ir1 P1 124.20(16)
C46 Ir1 P1 112.22(17)
C61 Ir1 P1 114.8(4)
C29 Ir1 C22 160.7(2)
C45 Ir1 C22 92.4(3)
C60 Ir1 C22 103.2(8)
C26 Ir1 C22 83.5(2)
C25 Ir1 C22 77.4(2)
C46 Ir1 C22 100.1(2)
C61 Ir1 C22 79.8(6)
P1 Ir1 C22 119.49(17)
C29 Ir1 C21 155.9(2)
C45 Ir1 C21 95.8(3)
C60 Ir1 C21 103.7(8)
C26 Ir1 C21 76.4(2)
C25 Ir1 C21 91.2(2)
C46 Ir1 C21 121.2(2)
C61 Ir1 C21 98.6(5)
P1 Ir1 C21 86.39(15)
C22 Ir1 C21 33.5(2)
C29 Ir1 C62 85.6(4)
C45 Ir1 C62 59.9(4)
C60 Ir1 C62 63.0(4)
C26 Ir1 C62 127.5(4)
C25 Ir1 C62 90.8(4)
C46 Ir1 C62 26.5(4)
C61 Ir1 C62 34.2(3)
P1 Ir1 C62 138.0(4)
C22 Ir1 C62 87.7(4)
C21 Ir1 C62 118.2(4)
C29 Ir1 C47 96.1(2)
C45 Ir1 C47 62.8(2)
C60 Ir1 C47 68.1(4)
C26 Ir1 C47 123.3(2)
C25 Ir1 C47 86.9(2)
C46 Ir1 C47 34.4(2)
C61 Ir1 C47 34.4(4)
P1 Ir1 C47 146.36(16)
C22 Ir1 C47 76.2(2)
C21 Ir1 C47 107.4(2)
C62 Ir1 C47 11.6(5)
C30 N1 C38 111.7(4)
C30 N1 P1 115.0(3)
C38 N1 P1 131.2(4)
C20 O1 P1 123.5(3)
C1 O2 P1 122.5(3)
C55 C54 C59 120.0
C55 C54 H54 120.0
C59 C54 H54 120.0
C54 C55 C56 120.0
C54 C55 H55 120.0
C56 C55 H55 120.0
C55 C56 C57 120.0
C55 C56 H56 120.0
C57 C56 H56 120.0
C58 C57 C56 120.0
C58 C57 H57 120.0
C56 C57 H57 120.0
C59 C58 C57 120.0
C59 C58 H58 120.0
C57 C58 H58 120.0
C58 C59 C54 120.0
C58 C59 H59 120.0
C54 C59 H59 120.0
F4 B1 F1 111.6(7)
F4 B1 F2 109.9(7)
F1 B1 F2 107.9(7)
F4 B1 F3 108.4(7)
F1 B1 F3 110.1(7)
F2 B1 F3 108.9(8)
C61 C60 Ir1 72.3(6)
C61 C60 H60A 120.0
Ir1 C60 H60A 79.3
C61 C60 H60B 120.0
Ir1 C60 H60B 119.3
H60A C60 H60B 120.0
C60 C61 C62 123.1(13)
C60 C61 Ir1 71.3(6)
C62 C61 Ir1 81.4(6)
C60 C61 H61 118.4
C62 C61 H61 118.4
Ir1 C61 H61 119.6
C61 C62 C63 125.6(11)
C61 C62 Ir1 64.4(6)
C63 C62 Ir1 123.9(12)
C61 C62 H62A 111.7
C63 C62 H62A 111.7
Ir1 C62 H62A 111.7
C64 C63 C68 120.0
C64 C63 C62 118.3(6)
C68 C63 C62 120.3(7)
C65 C64 C63 120.0
C65 C64 Br2 116.0(5)
C63 C64 Br2 123.7(5)
C64 C65 C66 120.0
C64 C65 H65 120.0
C66 C65 H65 120.0
C67 C66 C65 120.0
C67 C66 H66 120.0
C65 C66 H66 120.0
C66 C67 C68 120.0
C66 C67 H67 120.0
C68 C67 H67 120.0
C67 C68 C63 120.0
C67 C68 H68 120.0
C63 C68 H68 120.0
F6 B2 F7 111.4(9)
F6 B2 F8 109.0(9)
F7 B2 F8 108.3(8)
F6 B2 F5 110.3(9)
F7 B2 F5 109.6(9)
F8 B2 F5 108.1(9)

loop_
_geom_bond_atom_site_label_1
_geom_bond_atom_site_label_2
_geom_bond_distance
C1 C10 1.370(7)
C1 O2 1.403(6)
C1 C2 1.405(7)
C2 C3 1.369(8)
C2 H2 0.9500
C3 C4 1.399(8)
C3 H3 0.9500
C4 C5 1.419(8)
C4 C9 1.444(8)
C5 C6 1.341(9)
C5 H5 0.9500
C6 C7 1.409(9)
C6 H6 0.9500
C7 C8 1.345(8)
C7 H7 0.9500
C8 C9 1.406(8)
C8 H8 0.9500
C9 C10 1.428(7)
C10 C11 1.502(7)
C11 C20 1.370(7)
C11 C12 1.435(8)
C12 C13 1.387(8)
C12 C17 1.432(8)
C13 C14 1.375(9)
C13 H13 0.9500
C14 C15 1.387(10)
C14 H14 0.9500
C15 C16 1.319(10)
C15 H15 0.9500
C16 C17 1.450(9)
C16 H16 0.9500
C17 C18 1.395(9)
C18 C19 1.354(8)
C18 H18 0.9500
C19 C20 1.397(8)
C19 H19 0.9500
C20 O1 1.409(6)
C21 C22 1.365(9)
C21 C28 1.507(8)
C21 Ir1 2.370(5)
C21 H21A 1.0000
C22 C23 1.531(8)
C22 Ir1 2.359(5)
C22 H22A 1.0000
C23 C24 1.545(8)
C23 H23A 0.9900
C23 H23B 0.9900
C24 C25 1.494(8)
C24 H24A 0.9900
C24 H24B 0.9900
C25 C26 1.396(8)
C25 Ir1 2.213(5)
C25 H25A 1.0000
C26 C27 1.501(8)
C26 Ir1 2.213(5)
C26 H26A 1.0000
C27 C28 1.546(9)
C27 H27A 0.9900
C27 H27B 0.9900
C28 H28A 0.9900
C28 H28B 0.9900
C29 C30 1.535(7)
C29 Ir1 2.120(5)
C29 H29A 0.9900
C29 H29B 0.9900
C30 N1 1.473(7)
C30 C31 1.522(7)
C30 H30A 1.0000
C31 C32 1.380(8)
C31 C36 1.384(8)
C32 C33 1.397(9)
C32 H32 0.9500
C33 C34 1.387(9)
C33 H33 0.9500
C34 C35 1.355(9)
C34 H34 0.9500
C35 C36 1.389(8)
C35 H35 0.9500
C36 H36 0.9500
C37 C38 1.512(8)
C37 H37A 0.9800
C37 H37B 0.9800
C37 H37C 0.9800
C38 C39 1.512(8)
C38 N1 1.515(7)
C38 H38A 1.0000
C39 C44 1.360(8)
C39 C40 1.378(7)
C40 C41 1.386(9)
C40 H40 0.9500
C41 C42 1.364(9)
C41 H41 0.9500
C42 C43 1.357(9)
C42 H42 0.9500
C43 C44 1.403(8)
C43 H43 0.9500
C44 H44 0.9500
C45 C46 1.397(9)
C45 Ir1 2.209(6)
C45 H45A 0.9500
C45 H45B 0.9500
C46 C47 1.396(8)
C46 Ir1 2.220(6)
C46 H46 0.9500
C47 C48 1.516(8)
C47 Ir1 2.445(6)
C47 H47A 1.0000
C48 C49 1.3900
C48 C53 1.3900
C49 C50 1.3900
C49 Br1 1.885(4)
C50 C51 1.3900
C50 H50 0.9500
C51 C52 1.3900
C51 H51 0.9500
C52 C53 1.3900
C52 H52 0.9500
C53 H53 0.9500
P1 O2 1.607(4)
P1 O1 1.621(4)
P1 N1 1.647(5)
P1 Ir1 2.2633(14)
Ir1 C60 2.212(10)
Ir1 C61 2.225(10)
Ir1 C62 2.440(10)
C54 C55 1.3900
C54 C59 1.3900
C54 H54 0.9500
C55 C56 1.3900
C55 H55 0.9500
C56 C57 1.3900
C56 H56 0.9500
C57 C58 1.3900
C57 H57 0.9500
C58 C59 1.3900
C58 H58 0.9500
C59 H59 0.9500
B1 F4 1.372(7)
B1 F1 1.378(7)
B1 F2 1.379(7)
B1 F3 1.379(7)
C60 C61 1.387(13)
C60 H60A 0.9500
C60 H60B 0.9500
C61 C62 1.387(12)
C61 H61 0.9500
C62 C63 1.523(10)
C62 H62A 1.0000
C63 C64 1.3900
C63 C68 1.3900
C64 C65 1.3900
C64 Br2 1.879(7)
C65 C66 1.3900
C65 H65 0.9500
C66 C67 1.3900
C66 H66 0.9500
C67 C68 1.3900
C67 H67 0.9500
C68 H68 0.9500
B2 F6 1.372(7)
B2 F7 1.375(7)
B2 F8 1.378(7)
B2 F5 1.379(7)
